data_4020963
loop_
_publ_author_name
'Gavin O'Mahony'
'Mark Nieuwenhuyzen'
'Paul Armstrong'
'Paul J. Stevenson'

_publ_section_title
;
 Rapid Stereoselective Access to Key Pumiliotoxin Precursors
 from a Common Intermediate
;
_journal_name_full 'Journal of Organic Chemistry'
_journal_page_first 3968
_journal_page_last 3971
_journal_paper_doi 10.1021/jo0497205
_journal_volume 69
_journal_year 2004
_chemical_formula_sum 'C9 H17 N O2'
_chemical_formula_weight 171.24
_space_group_IT_number 19
_symmetry_cell_setting orthorhombic
_symmetry_space_group_name_Hall 'P 2ac 2ab'
_symmetry_space_group_name_H-M 'P 21 21 21'
_cell_angle_alpha 90.00
_cell_angle_beta 90.00
_cell_angle_gamma 90.00
_cell_formula_units_Z 4
_cell_length_a 7.650(3)
_cell_length_b 8.493(3)
_cell_length_c 14.207(5)
_cell_measurement_temperature 153(2)
_cell_volume 923.1(6)
_diffrn_ambient_temperature 153(2)
_exptl_crystal_density_diffrn 1.232
_cod_depositor_comments
;
The following automatic conversions were performed:
'_symmetry_cell_setting' value 'Orthorhombic' changed to 'orthorhombic'
according to '/home/saulius/struct/CIF-dictionaries/cif_core.dic'
dictionary named 'cif_core.dic' version 2.4.1 from 2010-06-29.

Automatic conversion script
Id: cif_fix_enum 1527 2010-12-29 10:47:43Z saulius 
;
_cod_database_code 4020963

loop_
_symmetry_equiv_pos_as_xyz
'x, y, z'
'-x+1/2, -y, z+1/2'
'-x, y+1/2, -z+1/2'
'x+1/2, -y+1/2, -z'

loop_
_atom_site_label
_atom_site_type_symbol
_atom_site_fract_x
_atom_site_fract_y
_atom_site_fract_z
_atom_site_U_iso_or_equiv
_atom_site_adp_type
_atom_site_occupancy
_atom_site_symmetry_multiplicity
_atom_site_calc_flag
_atom_site_refinement_flags
_atom_site_disorder_assembly
_atom_site_disorder_group
C1 C 0.1665(2) 0.87626(19) 0.47191(11) 0.0308(4) Uani 1 1 d . . .
H1A H 0.2258 0.8385 0.5296 0.037 Uiso 1 1 calc R . .
H1B H 0.0390 0.8596 0.4787 0.037 Uiso 1 1 calc R . .
C2 C 0.2080(2) 1.05163(19) 0.45366(11) 0.0338(4) Uani 1 1 d . . .
H2A H 0.1004 1.1162 0.4567 0.041 Uiso 1 1 calc R . .
H2B H 0.2927 1.0919 0.5005 0.041 Uiso 1 1 calc R . .
C3 C 0.2864(2) 1.05515(18) 0.35464(11) 0.0296(3) Uani 1 1 d . . .
H3A H 0.2479 1.1500 0.3198 0.036 Uiso 1 1 calc R . .
H3B H 0.4157 1.0534 0.3571 0.036 Uiso 1 1 calc R . .
N4 N 0.21795(16) 0.91150(14) 0.31102(8) 0.0234(3) Uani 1 1 d . . .
C5 C 0.3046(2) 0.86271(18) 0.22426(11) 0.0275(3) Uani 1 1 d . . .
H5A H 0.4304 0.8440 0.2363 0.033 Uiso 1 1 calc R . .
H5B H 0.2941 0.9466 0.1762 0.033 Uiso 1 1 calc R . .
C6 C 0.2193(2) 0.71269(19) 0.18881(11) 0.0278(4) Uani 1 1 d . . .
H6A H 0.2805 0.6766 0.1313 0.033 Uiso 1 1 calc R . .
H6B H 0.0962 0.7348 0.1719 0.033 Uiso 1 1 calc R . .
C7 C 0.22479(19) 0.58305(17) 0.26239(11) 0.0268(3) Uani 1 1 d . . .
H7 H 0.3505 0.5564 0.2731 0.032 Uiso 1 1 calc R . .
O7 O 0.14116(14) 0.44408(13) 0.22999(9) 0.0333(3) Uani 1 1 d . . .
H7O H 0.0223 0.4655 0.2238 0.040 Uiso 1 1 d R . .
C8A C 0.23618(19) 0.79222(18) 0.38521(11) 0.0248(3) Uani 1 1 d . . .
H8A H 0.3636 0.7719 0.3950 0.030 Uiso 1 1 calc R . .
O8 O -0.03658(13) 0.65157(11) 0.34922(8) 0.0269(3) Uani 1 1 d . . .
H8O H -0.0611 0.7412 0.3279 0.040 Uiso 1 1 calc R . .
C8 C 0.14894(19) 0.63638(17) 0.35752(10) 0.0247(3) Uani 1 1 d . . .
C9 C 0.1793(2) 0.51265(19) 0.43296(12) 0.0347(4) Uani 1 1 d . . .
H9A H 0.1181 0.4155 0.4157 0.052 Uiso 1 1 calc R . .
H9B H 0.1345 0.5512 0.4933 0.052 Uiso 1 1 calc R . .
H9C H 0.3048 0.4915 0.4385 0.052 Uiso 1 1 calc R . .

loop_
_atom_site_aniso_label
_atom_site_aniso_U_11
_atom_site_aniso_U_22
_atom_site_aniso_U_33
_atom_site_aniso_U_23
_atom_site_aniso_U_13
_atom_site_aniso_U_12
C1 0.0388(9) 0.0321(8) 0.0216(8) -0.0005(7) -0.0029(6) -0.0010(7)
C2 0.0383(9) 0.0326(8) 0.0304(9) -0.0049(7) -0.0017(7) -0.0013(7)
C3 0.0316(8) 0.0266(7) 0.0306(8) 0.0000(7) -0.0037(7) -0.0057(7)
N4 0.0257(6) 0.0229(6) 0.0215(6) 0.0020(5) -0.0003(5) -0.0014(5)
C5 0.0270(7) 0.0281(7) 0.0274(8) 0.0031(7) 0.0039(6) -0.0012(7)
C6 0.0274(8) 0.0306(8) 0.0254(8) -0.0046(7) 0.0013(6) 0.0039(7)
C7 0.0221(7) 0.0255(7) 0.0328(8) -0.0036(7) -0.0015(6) 0.0015(6)
O7 0.0278(5) 0.0256(6) 0.0466(7) -0.0099(5) -0.0030(5) 0.0010(5)
C8A 0.0243(7) 0.0258(7) 0.0244(7) 0.0025(6) -0.0037(6) 0.0005(6)
O8 0.0234(5) 0.0239(5) 0.0335(6) 0.0038(5) 0.0014(4) -0.0012(4)
C8 0.0224(7) 0.0237(7) 0.0281(8) 0.0014(7) -0.0017(6) 0.0000(6)
C9 0.0392(9) 0.0279(8) 0.0370(9) 0.0082(7) -0.0046(7) -0.0007(7)

loop_
_geom_bond_atom_site_label_1
_geom_bond_atom_site_label_2
_geom_bond_distance
_geom_bond_site_symmetry_2
_geom_bond_publ_flag
C1 C8A 1.520(2) . ?
C1 C2 1.545(2) . ?
C2 C3 1.530(2) . ?
C3 N4 1.4652(19) . ?
N4 C5 1.460(2) . ?
N4 C8A 1.4685(19) . ?
C5 C6 1.518(2) . ?
C6 C7 1.519(2) . ?
C7 O7 1.4193(18) . ?
C7 C8 1.539(2) . ?
C8A C8 1.534(2) . ?
O8 C8 1.4301(18) . ?
C8 C9 1.519(2) . ?

loop_
_cod_related_entry_id
_cod_related_entry_database
_cod_related_entry_code
1 ChemSpider 9587527
